data_7129994
loop_
_publ_author_name
'Takiguchi, Asahi'
'Inai, Naoto'
'Kang, Seongsoo'
'Hagai, Masaya'
'Lee, Seokwon'
'Yanai, Takeshi'
'Kim, Dongho'
'Shinokubo, Hiroshi'

_publ_section_title
;
 5-Thiaporphyrinium cation: effect of sulphur incorporation on excited
 state dynamics
;
_journal_name_full 'Chemical Communications'
_journal_paper_doi 10.1039/D2CC00522K
_journal_year 2022
_chemical_formula_moiety 'C35 H43 N4 S Zn+, C32 H12 B F24-, 1.5(C6 H6)'
_chemical_formula_sum 'C76 H64 B F24 N4 S Zn'
_chemical_formula_weight 1597.55
_space_group_crystal_system triclinic
_space_group_IT_number 2
_space_group_name_Hall '-P 1'
_space_group_name_H-M_alt 'P -1'
_atom_sites_solution_hydrogens geom
_audit_creation_method SHELXL-2018/3
_audit_update_record
;
2022-04-09 deposited with the CCDC.	2022-04-12 downloaded from the CCDC.
;
_cell_angle_alpha 80.9350(10)
_cell_angle_beta 63.946(2)
_cell_angle_gamma 89.9040(10)
_cell_formula_units_Z 2
_cell_length_a 15.2381(2)
_cell_length_b 15.9224(3)
_cell_length_c 16.4963(3)
_cell_measurement_reflns_used 26785
_cell_measurement_temperature 93(2)
_cell_measurement_theta_max 28.5090
_cell_measurement_theta_min 2.5070
_cell_volume 3540.51(12)
_computing_structure_refinement 'SHELXL-2018/3 (Sheldrick, 2018)'
_computing_structure_solution 'SHELXT 2018/2 (Sheldrick, 2018)'
_diffrn_ambient_temperature 93(2)
_diffrn_measured_fraction_theta_full 0.983
_diffrn_measured_fraction_theta_max 0.972
_diffrn_measurement_device_type 'dtrek-CrysAlisPro-abstract goniometer imported rigaku-d*trek images'
_diffrn_measurement_method '\w scans'
_diffrn_radiation_type MoK\a
_diffrn_radiation_wavelength 0.71073
_diffrn_reflns_av_R_equivalents 0.0245
_diffrn_reflns_av_unetI/netI 0.0249
_diffrn_reflns_Laue_measured_fraction_full 0.983
_diffrn_reflns_Laue_measured_fraction_max 0.972
_diffrn_reflns_limit_h_max 19
_diffrn_reflns_limit_h_min -19
_diffrn_reflns_limit_k_max 20
_diffrn_reflns_limit_k_min -20
_diffrn_reflns_limit_l_max 21
_diffrn_reflns_limit_l_min -21
_diffrn_reflns_number 38750
_diffrn_reflns_point_group_measured_fraction_full 0.983
_diffrn_reflns_point_group_measured_fraction_max 0.972
_diffrn_reflns_theta_full 25.242
_diffrn_reflns_theta_max 27.499
_diffrn_reflns_theta_min 2.513
_exptl_absorpt_coefficient_mu 0.487
_exptl_absorpt_correction_T_max 1.00000
_exptl_absorpt_correction_T_min 0.40161
_exptl_absorpt_correction_type multi-scan
_exptl_crystal_colour purple
_exptl_crystal_density_diffrn 1.499
_exptl_crystal_density_method 'not measured'
_exptl_crystal_description block
_exptl_crystal_F_000 1630
_exptl_crystal_size_max 0.730
_exptl_crystal_size_mid 0.265
_exptl_crystal_size_min 0.101
_refine_diff_density_max 1.003
_refine_diff_density_min -0.739
_refine_diff_density_rms 0.064
_refine_ls_extinction_method none
_refine_ls_goodness_of_fit_ref 1.033
_refine_ls_hydrogen_treatment constr
_refine_ls_matrix_type full
_refine_ls_number_parameters 1068
_refine_ls_number_reflns 15828
_refine_ls_number_restraints 152
_refine_ls_restrained_S_all 1.034
_refine_ls_R_factor_all 0.0540
_refine_ls_R_factor_gt 0.0473
_refine_ls_shift/su_max 0.109
_refine_ls_shift/su_mean 0.001
_refine_ls_structure_factor_coef Fsqd
_refine_ls_weighting_details 'w=1/[\s^2^(Fo^2^)+(0.0680P)^2^+2.8785P] where P=(Fo^2^+2Fc^2^)/3'
_refine_ls_weighting_scheme calc
_refine_ls_wR_factor_gt 0.1242
_refine_ls_wR_factor_ref 0.1291
_reflns_Friedel_coverage 0.000
_reflns_number_gt 13780
_reflns_number_total 15828
_reflns_threshold_expression 'I > 2\s(I)'
_cod_data_source_file d2cc00522k2.cif
_cod_data_source_block ZnOETP_a
_cod_database_code 7129994
_shelx_shelxl_version_number 2018/3
_shelx_space_group_comment
;
The symmetry employed for this shelxl refinement is uniquely defined
by the following loop, which should always be used as a source of
symmetry information in preference to the above space-group names.
They are only intended as comments.
;

loop_
_space_group_symop_operation_xyz
'x, y, z'
'-x, -y, -z'

loop_
_atom_site_label
_atom_site_type_symbol
_atom_site_fract_x
_atom_site_fract_y
_atom_site_fract_z
_atom_site_U_iso_or_equiv
_atom_site_adp_type
_atom_site_occupancy
_atom_site_site_symmetry_order
_atom_site_calc_flag
_atom_site_refinement_flags_posn
_atom_site_refinement_flags_adp
_atom_site_refinement_flags_occupancy
_atom_site_disorder_assembly
_atom_site_disorder_group
Zn1 Zn 0.44656(2) 0.47060(2) 0.12503(2) 0.02010(7) Uani 1 1 d . . . . .
S1 S 0.2630(2) 0.6333(2) 0.2222(3) 0.0187(5) Uani 0.409(3) 1 d . U P A 1
C0 C 0.2811(7) 0.6177(6) 0.2108(7) 0.0217(18) Uani 0.591(3) 1 d . U P A 2
H0 H 0.236174 0.657693 0.233670 0.026 Uiso 0.591(3) 1 calc R U P A 2
F20 F 1.18895(9) 0.82807(9) 0.18427(10) 0.0406(3) Uani 1 1 d . . . . .
F19 F 1.16965(9) 0.95589(9) 0.13597(10) 0.0390(3) Uani 1 1 d . . . . .
F21 F 1.20970(9) 0.86416(11) 0.04544(10) 0.0450(4) Uani 1 1 d . . . . .
F8 F 0.86125(12) 0.94095(9) 0.66056(10) 0.0440(4) Uani 1 1 d . . . . .
S2 S 0.2875(10) 0.3854(9) 0.0411(11) 0.039(3) Uani 0.208(3) 1 d . U P B 1
C5 C 0.2954(9) 0.3825(8) 0.0375(9) 0.029(3) Uani 0.792(3) 1 d . U P B 2
H1 H 0.256258 0.359621 0.014930 0.035 Uiso 0.792(3) 1 calc R U P B 2
F6 F 0.64901(13) 1.03759(11) 0.19434(11) 0.0542(4) Uani 1 1 d . . . . .
S4 S 0.6016(7) 0.5525(7) 0.2122(9) 0.042(3) Uani 0.202(3) 1 d D U P C 1
C15 C 0.5979(7) 0.5556(5) 0.2141(7) 0.029(3) Uani 0.798(3) 1 d . U P C 2
H3 H 0.636121 0.576722 0.238562 0.034 Uiso 0.798(3) 1 calc R U P C 2
F7 F 0.74632(12) 1.02365(12) 0.67971(10) 0.0517(4) Uani 1 1 d . . . . .
S3 S 0.6203(13) 0.3142(12) 0.0295(13) 0.040(3) Uani 0.181(3) 1 d . U P D 1
C10 C 0.6235(9) 0.3223(8) 0.0343(9) 0.029(2) Uani 0.819(3) 1 d . U P D 2
H2 H 0.670319 0.283860 0.010685 0.034 Uiso 0.819(3) 1 calc R U P D 2
F9 F 0.89363(14) 1.07640(11) 0.62737(11) 0.0572(5) Uani 1 1 d . . . . .
F22 F 0.94177(19) 0.6542(2) 0.0754(2) 0.0432(8) Uani 0.812(7) 1 d . . P E 1
F24 F 0.79544(13) 0.68778(17) 0.14436(16) 0.0388(6) Uani 0.812(7) 1 d . . P E 1
F1 F 0.43932(13) 0.86859(13) 0.64419(11) 0.0600(5) Uani 1 1 d . . . . .
N2 N 0.45941(11) 0.37906(10) 0.04481(11) 0.0188(3) Uani 1 1 d . . . . .
N3 N 0.58109(11) 0.44462(10) 0.12016(11) 0.0188(3) Uani 1 1 d . . . . .
N1 N 0.31343(11) 0.49867(10) 0.12647(11) 0.0187(3) Uani 1 1 d . . . . .
N4 N 0.43859(11) 0.56818(10) 0.19715(11) 0.0199(3) Uani 1 1 d . . . . .
F5 F 0.5960(2) 0.91986(11) 0.18396(13) 0.0774(7) Uani 1 1 d . . . . .
F4 F 0.49702(13) 1.00446(15) 0.25855(12) 0.0713(6) Uani 1 1 d . . . . .
F18 F 0.68633(15) 0.52618(12) 0.43360(14) 0.0688(5) Uani 1 1 d . . . . .
F23 F 0.8934(3) 0.76362(13) 0.01912(17) 0.0510(10) Uani 0.812(7) 1 d . . P E 1
F17 F 0.59800(13) 0.54582(13) 0.56605(14) 0.0676(5) Uani 1 1 d . . . . .
F15 F 1.03096(18) 0.71863(12) 0.5228(2) 0.1015(10) Uani 1 1 d . . . . .
F3 F 0.40458(18) 0.76634(13) 0.59660(15) 0.1070(11) Uani 1 1 d . . . . .
C9 C 0.52992(13) 0.32157(12) 0.02031(13) 0.0194(4) Uani 1 1 d . U . . .
F12 F 0.9279(6) 1.1606(3) 0.2307(4) 0.092(2) Uani 0.703(12) 1 d . . P F 1
C37 C 0.60780(14) 0.85115(13) 0.47807(13) 0.0225(4) Uani 1 1 d . . . . .
H44 H 0.612381 0.824520 0.530308 0.027 Uiso 1 1 calc R U . . .
C14 C 0.62749(13) 0.48088(12) 0.16206(13) 0.0201(4) Uani 1 1 d D U . . .
F11 F 0.8842(3) 1.2306(3) 0.3370(3) 0.0636(13) Uani 0.703(12) 1 d . . P F 1
C3 C 0.17004(14) 0.49102(12) 0.10991(13) 0.0218(4) Uani 1 1 d . . . . .
C13 C 0.71586(13) 0.43924(12) 0.15138(14) 0.0225(4) Uani 1 1 d . . . . .
C44 C 0.83512(13) 0.93481(12) 0.41798(13) 0.0204(4) Uani 1 1 d . . . . .
C11 C 0.63751(13) 0.38113(12) 0.08273(13) 0.0206(4) Uani 1 1 d . U . . .
C36 C 0.69294(14) 0.86898(12) 0.39515(13) 0.0200(4) Uani 1 1 d . . . . .
C22 C 0.09594(14) 0.45782(13) 0.08348(15) 0.0264(4) Uani 1 1 d . . . . .
H4 H 0.129174 0.446634 0.021314 0.032 Uiso 1 1 calc R U . . .
H5 H 0.050624 0.501028 0.084772 0.032 Uiso 1 1 calc R U . . .
C62 C 1.04727(14) 0.84907(12) 0.16317(14) 0.0224(4) Uani 1 1 d . . . . .
C52 C 0.80585(14) 0.76031(12) 0.44785(13) 0.0207(4) Uani 1 1 d . . . . .
C2 C 0.16331(14) 0.55497(13) 0.15786(14) 0.0231(4) Uani 1 1 d . . . . .
F2 F 0.35078(13) 0.8875(2) 0.57772(14) 0.1093(11) Uani 1 1 d . . . . .
C41 C 0.68034(14) 0.91023(12) 0.31964(13) 0.0212(4) Uani 1 1 d . . . . .
H45 H 0.734974 0.923940 0.263114 0.025 Uiso 1 1 calc R U . . .
F16 F 0.7112(2) 0.46184(12) 0.5437(3) 0.1202(12) Uani 1 1 d . . . . .
C60 C 0.88027(13) 0.83993(12) 0.28459(13) 0.0195(4) Uani 1 1 d . . . . .
C8 C 0.50442(14) 0.25569(12) -0.01869(13) 0.0208(4) Uani 1 1 d . . . . .
C4 C 0.26388(13) 0.45654(12) 0.09094(13) 0.0196(4) Uani 1 1 d . U . . .
C64 C 0.92092(14) 0.77531(12) 0.14887(13) 0.0221(4) Uani 1 1 d . . . . .
C63 C 1.01880(14) 0.80476(12) 0.11205(14) 0.0228(4) Uani 1 1 d . . . . .
H53 H 1.063760 0.794930 0.054739 0.027 Uiso 1 1 calc R U . . .
C16 C 0.50712(14) 0.59219(12) 0.22357(14) 0.0220(4) Uani 1 1 d D U . . .
C6 C 0.38894(13) 0.34972(12) 0.02377(13) 0.0194(4) Uani 1 1 d . U . . .
C19 C 0.36869(14) 0.62464(12) 0.22462(13) 0.0223(4) Uani 1 1 d . U . . .
C12 C 0.72206(13) 0.37710(12) 0.10128(14) 0.0223(4) Uani 1 1 d . . . . .
C61 C 0.97961(14) 0.86639(12) 0.24763(13) 0.0207(4) Uani 1 1 d . . . . .
H54 H 1.001157 0.896396 0.280355 0.025 Uiso 1 1 calc R U . . .
C26 C 0.56255(15) 0.18133(13) -0.04998(15) 0.0257(4) Uani 1 1 d . . . . .
H6 H 0.631511 0.200677 -0.082610 0.031 Uiso 1 1 calc R U . . .
H7 H 0.544104 0.159750 -0.092578 0.031 Uiso 1 1 calc R U . . .
C67 C 0.89010(16) 0.72301(14) 0.09650(15) 0.0268(4) Uani 1 1 d . . . . .
C49 C 0.86978(14) 1.01116(12) 0.35467(14) 0.0224(4) Uani 1 1 d . . . . .
H47 H 0.875057 1.012493 0.296130 0.027 Uiso 1 1 calc R U . . .
C40 C 0.58933(15) 0.93127(12) 0.32636(14) 0.0226(4) Uani 1 1 d . . . . .
C18 C 0.39305(15) 0.68749(13) 0.26790(14) 0.0252(4) Uani 1 1 d . . . . .
C7 C 0.41575(14) 0.27376(12) -0.01648(13) 0.0208(4) Uani 1 1 d . . . . .
C1 C 0.25348(14) 0.55841(12) 0.16723(13) 0.0212(4) Uani 1 1 d . U . . .
F13 F 1.04121(19) 0.59750(17) 0.4863(3) 0.1233(13) Uani 1 1 d . . . . .
C17 C 0.47956(15) 0.66597(12) 0.26831(14) 0.0245(4) Uani 1 1 d . . . . .
C46 C 0.85286(14) 1.01213(13) 0.52754(14) 0.0231(4) Uani 1 1 d . . . . .
C57 C 0.74467(14) 0.68918(13) 0.46293(14) 0.0238(4) Uani 1 1 d . . . . .
H50 H 0.691500 0.696132 0.449630 0.029 Uiso 1 1 calc R U . . .
C66 C 1.15290(15) 0.87499(14) 0.13174(15) 0.0278(4) Uani 1 1 d . . . . .
C45 C 0.82578(14) 0.93800(12) 0.50576(13) 0.0219(4) Uani 1 1 d . . . . .
H48 H 0.800896 0.889509 0.550819 0.026 Uiso 1 1 calc R U . . .
C48 C 0.89646(15) 1.08471(13) 0.37608(14) 0.0242(4) Uani 1 1 d . . . . .
C20 C 0.08167(15) 0.61189(14) 0.19375(16) 0.0300(4) Uani 1 1 d . . . . .
H8 H 0.054753 0.624199 0.150067 0.036 Uiso 1 1 calc R U . . .
H9 H 0.108437 0.665466 0.197751 0.036 Uiso 1 1 calc R U . . .
C30 C 0.78249(15) 0.45924(14) 0.19203(16) 0.0287(4) Uani 1 1 d . . . . .
H10 H 0.777629 0.518160 0.200936 0.034 Uiso 1 1 calc R U . . .
H11 H 0.849586 0.453095 0.149196 0.034 Uiso 1 1 calc R U . . .
C28 C 0.79733(14) 0.31330(13) 0.07266(15) 0.0275(4) Uani 1 1 d . . . . .
H12 H 0.856822 0.335012 0.072555 0.033 Uiso 1 1 calc R U . . .
H13 H 0.812738 0.306232 0.010599 0.033 Uiso 1 1 calc R U . . .
C56 C 0.75995(16) 0.60773(13) 0.49725(15) 0.0274(4) Uani 1 1 d . . . . .
C39 C 0.50594(15) 0.91248(13) 0.40884(15) 0.0255(4) Uani 1 1 d . . . . .
H46 H 0.444882 0.926452 0.413291 0.031 Uiso 1 1 calc R U . . .
C53 C 0.88377(15) 0.74531(13) 0.47102(14) 0.0250(4) Uani 1 1 d . . . . .
H51 H 0.926320 0.791089 0.462995 0.030 Uiso 1 1 calc R U . . .
C23 C 0.03840(16) 0.37583(15) 0.14784(17) 0.0326(5) Uani 1 1 d . . . . .
H14 H 0.083089 0.333179 0.147555 0.049 Uiso 1 1 calc R U . . .
H15 H -0.006417 0.355573 0.127389 0.049 Uiso 1 1 calc R U . . .
H16 H 0.002473 0.387383 0.208897 0.049 Uiso 1 1 calc R U . . .
C54 C 0.89892(16) 0.66459(14) 0.50534(16) 0.0296(4) Uani 1 1 d . . . . .
C38 C 0.51617(14) 0.87210(13) 0.48483(14) 0.0255(4) Uani 1 1 d . . . . .
C69 C 1.06898(17) 0.97730(14) -0.08017(15) 0.0311(5) Uani 1 1 d . . . . .
H56 H 1.115504 0.962097 -0.134049 0.037 Uiso 1 1 calc R U . . .
C50 C 0.83938(17) 1.01311(14) 0.62298(15) 0.0310(5) Uani 1 1 d . . . . .
C65 C 0.85376(14) 0.79237(12) 0.23285(13) 0.0211(4) Uani 1 1 d . . . . .
H55 H 0.788779 0.771634 0.255861 0.025 Uiso 1 1 calc R U . . .
C24 C 0.35414(15) 0.22274(14) -0.04418(15) 0.0275(4) Uani 1 1 d . . . . .
H17 H 0.396618 0.192711 -0.092094 0.033 Uiso 1 1 calc R U . . .
H18 H 0.319368 0.261315 -0.069283 0.033 Uiso 1 1 calc R U . . .
C27 C 0.54776(18) 0.10856(14) 0.02859(17) 0.0357(5) Uani 1 1 d . . . . .
H19 H 0.567440 0.129000 0.070303 0.053 Uiso 1 1 calc R U . . .
H20 H 0.586679 0.062937 0.004294 0.053 Uiso 1 1 calc R U . . .
H21 H 0.479884 0.088121 0.060425 0.053 Uiso 1 1 calc R U . . .
F10 F 1.0243(3) 1.1896(3) 0.2869(5) 0.081(2) Uani 0.703(12) 1 d . . P F 1
C70 C 0.97063(18) 0.95520(14) -0.05055(16) 0.0328(5) Uani 1 1 d . . . . .
H57 H 0.950799 0.925137 -0.084396 0.039 Uiso 1 1 calc R U . . .
C32 C 0.53506(17) 0.70684(15) 0.30953(17) 0.0335(5) Uani 1 1 d . . . . .
H22 H 0.516810 0.764887 0.314392 0.040 Uiso 1 1 calc R U . . .
H23 H 0.604639 0.709300 0.269157 0.040 Uiso 1 1 calc R U . . .
C47 C 0.88930(15) 1.08573(13) 0.46294(14) 0.0245(4) Uani 1 1 d . . . . .
H49 H 0.908526 1.134635 0.477100 0.029 Uiso 1 1 calc R U . . .
C43 C 0.58225(16) 0.97314(13) 0.24151(16) 0.0291(4) Uani 1 1 d . . . . .
C34 C 0.33421(18) 0.76021(14) 0.30492(16) 0.0326(5) Uani 1 1 d . . . . .
H24 H 0.286266 0.768608 0.281116 0.039 Uiso 1 1 calc R U . . .
H25 H 0.377621 0.811813 0.282684 0.039 Uiso 1 1 calc R U . . .
C51 C 0.93466(18) 1.16422(14) 0.30560(16) 0.0329(5) Uani 1 1 d . . . . .
C55 C 0.83786(17) 0.59424(14) 0.51851(16) 0.0305(4) Uani 1 1 d . . . . .
H52 H 0.848744 0.539882 0.540820 0.037 Uiso 1 1 calc R U . . .
C31 C 0.75856(19) 0.40189(17) 0.28316(17) 0.0405(6) Uani 1 1 d . . . . .
H26 H 0.692108 0.407420 0.325822 0.061 Uiso 1 1 calc R U . . .
H27 H 0.802023 0.418371 0.306896 0.061 Uiso 1 1 calc R U . . .
H28 H 0.766439 0.343693 0.274273 0.061 Uiso 1 1 calc R U . . .
C68 C 1.09806(17) 1.02195(15) -0.02967(16) 0.0332(5) Uani 1 1 d . . . . .
H58 H 1.164234 1.036745 -0.049729 0.040 Uiso 1 1 calc R U . . .
C29 C 0.76318(19) 0.22657(15) 0.13551(17) 0.0380(5) Uani 1 1 d . . . . .
H29 H 0.747769 0.233125 0.197080 0.057 Uiso 1 1 calc R U . . .
H30 H 0.814357 0.188462 0.115154 0.057 Uiso 1 1 calc R U . . .
H31 H 0.705933 0.203565 0.133809 0.057 Uiso 1 1 calc R U . . .
C42 C 0.42749(16) 0.84792(17) 0.57416(16) 0.0358(5) Uani 1 1 d . . . . .
C33 C 0.5154(2) 0.65878(17) 0.40398(19) 0.0442(6) Uani 1 1 d . . . . .
H32 H 0.446327 0.653920 0.443504 0.066 Uiso 1 1 calc R U . . .
H33 H 0.549017 0.689263 0.429192 0.066 Uiso 1 1 calc R U . . .
H34 H 0.538634 0.602849 0.398789 0.066 Uiso 1 1 calc R U . . .
C58 C 0.9835(2) 0.65115(16) 0.5280(2) 0.0482(7) Uani 1 1 d . . . . .
B1 B 0.80188(15) 0.85182(13) 0.38840(14) 0.0193(4) Uani 1 1 d . . . . .
C73 C 0.4271(2) 0.2166(2) 0.25438(19) 0.0539(7) Uani 1 1 d . . . . .
H59 H 0.476487 0.179941 0.247557 0.065 Uiso 1 1 calc R U . . .
C71 C 0.3577(3) 0.34792(19) 0.28733(19) 0.0657(11) Uani 1 1 d . . . . .
H60 H 0.360770 0.401808 0.301420 0.079 Uiso 1 1 calc R U . . .
C72 C 0.4316(3) 0.2942(2) 0.27917(19) 0.0614(9) Uani 1 1 d . . . . .
H61 H 0.483307 0.310461 0.290289 0.074 Uiso 1 1 calc R U . . .
C59 C 0.6912(2) 0.53463(15) 0.5103(2) 0.0417(6) Uani 1 1 d . . . . .
C35 C 0.2814(2) 0.74714(19) 0.4085(2) 0.0567(8) Uani 1 1 d . . . . .
H35 H 0.234022 0.699116 0.430972 0.085 Uiso 1 1 calc R U . . .
H36 H 0.248872 0.797297 0.427253 0.085 Uiso 1 1 calc R U . . .
H37 H 0.327970 0.736730 0.432882 0.085 Uiso 1 1 calc R U . . .
F14 F 0.9537(2) 0.6133(3) 0.6156(2) 0.1463(15) Uani 1 1 d . . . . .
C25 C 0.2801(2) 0.15827(17) 0.0352(2) 0.0452(6) Uani 1 1 d . . . . .
H38 H 0.313968 0.120381 0.060982 0.068 Uiso 1 1 calc R U . . .
H39 H 0.244482 0.126006 0.013283 0.068 Uiso 1 1 calc R U . . .
H40 H 0.235338 0.187829 0.081301 0.068 Uiso 1 1 calc R U . . .
C21 C -0.0005(2) 0.5757(2) 0.2864(2) 0.0639(9) Uani 1 1 d . . . . .
H41 H -0.027297 0.522283 0.283592 0.096 Uiso 1 1 calc R U . . .
H42 H -0.050843 0.614916 0.303365 0.096 Uiso 1 1 calc R U . . .
H43 H 0.024309 0.566796 0.331208 0.096 Uiso 1 1 calc R U . . .
C74 C 0.3502(3) 0.1937(2) 0.23990(19) 0.0553(8) Uani 1 1 d . . . . .
H62 H 0.348522 0.141466 0.221857 0.066 Uiso 1 1 calc R U . . .
C75 C 0.2763(3) 0.2441(2) 0.2508(2) 0.0602(8) Uani 1 1 d . . . . .
H63 H 0.223404 0.226230 0.242250 0.072 Uiso 1 1 calc R U . . .
C76 C 0.2799(3) 0.3211(2) 0.2745(2) 0.0647(10) Uani 1 1 d . . . . .
H64 H 0.229043 0.356278 0.282117 0.078 Uiso 1 1 calc R U . . .
F22A F 0.8144(8) 0.7434(12) 0.0997(11) 0.069(6) Uani 0.188(7) 1 d . U P E 2
F23A F 0.9596(11) 0.7495(8) 0.0029(6) 0.056(4) Uani 0.188(7) 1 d . . P E 2
F10A F 0.9377(18) 1.2327(6) 0.3314(6) 0.105(6) Uani 0.297(12) 1 d . U P F 3
F11A F 1.0267(6) 1.1548(8) 0.2396(8) 0.067(3) Uani 0.297(12) 1 d . . P F 3
F12A F 0.8941(10) 1.1747(9) 0.2505(11) 0.086(5) Uani 0.297(12) 1 d . U P F 3
F24A F 0.9060(17) 0.6497(8) 0.1146(13) 0.068(5) Uani 0.188(7) 1 d . U P E 2

loop_
_atom_site_aniso_label
_atom_site_aniso_U_11
_atom_site_aniso_U_22
_atom_site_aniso_U_33
_atom_site_aniso_U_23
_atom_site_aniso_U_13
_atom_site_aniso_U_12
Zn1 0.01466(11) 0.02410(12) 0.02723(13) -0.01097(9) -0.01235(10) 0.00623(8)
S1 0.0144(11) 0.0220(12) 0.0250(11) -0.0109(7) -0.0113(9) 0.0083(8)
C0 0.020(4) 0.025(4) 0.021(3) -0.009(2) -0.008(3) 0.011(2)
F20 0.0244(6) 0.0486(8) 0.0501(9) 0.0016(7) -0.0211(6) 0.0089(6)
F19 0.0231(6) 0.0351(7) 0.0559(9) -0.0044(6) -0.0160(6) -0.0017(5)
F21 0.0189(6) 0.0738(11) 0.0348(8) -0.0169(7) -0.0029(6) 0.0038(6)
F8 0.0649(10) 0.0444(8) 0.0352(8) -0.0061(6) -0.0337(8) 0.0108(7)
S2 0.022(3) 0.042(5) 0.036(5) 0.005(3) -0.001(3) 0.020(3)
C5 0.039(6) 0.016(3) 0.018(4) -0.005(2) 0.001(3) 0.012(3)
F6 0.0660(11) 0.0520(9) 0.0491(9) 0.0187(7) -0.0386(9) -0.0160(8)
S4 0.018(4) 0.049(6) 0.046(6) 0.003(4) -0.007(3) 0.015(3)
C15 0.036(5) 0.014(3) 0.026(4) -0.007(3) -0.003(3) 0.009(3)
F7 0.0492(9) 0.0750(11) 0.0285(8) -0.0194(7) -0.0117(7) 0.0196(8)
S3 0.057(6) 0.037(3) 0.026(3) -0.007(2) -0.019(3) -0.024(3)
C10 0.028(3) 0.041(5) 0.023(3) 0.004(3) -0.020(2) -0.018(2)
F9 0.0882(13) 0.0539(10) 0.0396(8) -0.0044(7) -0.0385(9) -0.0256(9)
F22 0.0380(12) 0.0486(15) 0.069(2) -0.0411(15) -0.0372(13) 0.0250(11)
F24 0.0233(9) 0.0529(14) 0.0426(12) -0.0221(10) -0.0124(8) -0.0047(8)
F1 0.0505(10) 0.0866(13) 0.0301(8) -0.0175(8) -0.0038(8) -0.0043(9)
N2 0.0140(7) 0.0229(8) 0.0216(8) -0.0055(6) -0.0092(7) 0.0032(6)
N3 0.0138(7) 0.0207(7) 0.0226(8) -0.0052(6) -0.0082(7) 0.0029(6)
N1 0.0152(7) 0.0209(7) 0.0218(8) -0.0043(6) -0.0096(7) 0.0039(6)
N4 0.0158(7) 0.0225(8) 0.0244(8) -0.0059(6) -0.0111(7) 0.0037(6)
F5 0.172(2) 0.0405(9) 0.0586(11) -0.0183(8) -0.0838(14) 0.0229(11)
F4 0.0458(10) 0.1159(17) 0.0514(10) 0.0085(10) -0.0284(9) 0.0310(10)
F18 0.0777(13) 0.0599(11) 0.0728(12) -0.0254(10) -0.0324(11) -0.0209(10)
F23 0.089(3) 0.0402(11) 0.0400(14) 0.0050(9) -0.0468(18) -0.0151(12)
F17 0.0416(9) 0.0710(12) 0.0739(13) -0.0123(10) -0.0109(9) -0.0230(8)
F15 0.1140(17) 0.0416(10) 0.230(3) -0.0308(14) -0.148(2) 0.0207(10)
F3 0.0985(17) 0.0621(13) 0.0720(14) -0.0286(11) 0.0476(13) -0.0471(12)
C9 0.0149(8) 0.0235(9) 0.0192(9) -0.0034(7) -0.0071(8) 0.0037(7)
F12 0.207(7) 0.0357(18) 0.0416(19) 0.0108(14) -0.068(3) -0.041(3)
C37 0.0216(9) 0.0262(9) 0.0205(9) -0.0047(7) -0.0099(8) 0.0022(7)
C14 0.0136(8) 0.0218(9) 0.0251(10) -0.0021(7) -0.0094(8) 0.0004(7)
F11 0.074(2) 0.0264(16) 0.066(2) 0.0073(13) -0.0140(17) 0.0174(15)
C3 0.0166(9) 0.0252(9) 0.0231(10) 0.0020(7) -0.0105(8) 0.0013(7)
C13 0.0147(8) 0.0242(9) 0.0267(10) -0.0001(8) -0.0090(8) 0.0002(7)
C44 0.0156(8) 0.0228(9) 0.0234(10) -0.0046(7) -0.0088(8) 0.0031(7)
C11 0.0155(8) 0.0222(9) 0.0212(9) -0.0017(7) -0.0062(8) 0.0033(7)
C36 0.0200(9) 0.0186(8) 0.0222(9) -0.0051(7) -0.0097(8) 0.0007(7)
C22 0.0197(9) 0.0313(10) 0.0317(11) -0.0013(8) -0.0158(9) 0.0012(8)
C62 0.0177(9) 0.0218(9) 0.0259(10) -0.0005(7) -0.0091(8) 0.0053(7)
C52 0.0196(9) 0.0233(9) 0.0192(9) -0.0053(7) -0.0082(8) 0.0044(7)
C2 0.0187(9) 0.0248(9) 0.0255(10) 0.0002(8) -0.0110(8) 0.0057(7)
F2 0.0291(9) 0.213(3) 0.0525(12) 0.0147(15) -0.0004(9) 0.0428(13)
C41 0.0208(9) 0.0210(9) 0.0209(9) -0.0040(7) -0.0083(8) 0.0020(7)
F16 0.1133(19) 0.0292(9) 0.255(4) 0.0388(14) -0.136(2) -0.0239(10)
C60 0.0187(9) 0.0188(8) 0.0206(9) -0.0012(7) -0.0090(8) 0.0028(7)
C8 0.0186(9) 0.0238(9) 0.0203(9) -0.0040(7) -0.0090(8) 0.0029(7)
C4 0.0158(8) 0.0231(9) 0.0198(9) 0.0004(7) -0.0093(8) 0.0003(7)
C64 0.0256(10) 0.0210(9) 0.0238(10) -0.0042(7) -0.0147(9) 0.0083(7)
C63 0.0221(9) 0.0245(9) 0.0211(9) -0.0034(7) -0.0092(8) 0.0100(7)
C16 0.0201(9) 0.0224(9) 0.0248(10) -0.0050(7) -0.0108(8) -0.0001(7)
C6 0.0167(8) 0.0232(9) 0.0193(9) -0.0026(7) -0.0092(8) 0.0006(7)
C19 0.0221(9) 0.0225(9) 0.0226(10) -0.0038(7) -0.0102(8) 0.0059(7)
C12 0.0150(8) 0.0250(9) 0.0237(10) -0.0002(7) -0.0071(8) 0.0025(7)
C61 0.0195(9) 0.0216(9) 0.0227(9) -0.0029(7) -0.0113(8) 0.0028(7)
C26 0.0242(10) 0.0264(10) 0.0300(11) -0.0109(8) -0.0133(9) 0.0073(8)
C67 0.0278(10) 0.0306(11) 0.0278(11) -0.0101(8) -0.0159(9) 0.0096(8)
C49 0.0217(9) 0.0239(9) 0.0228(10) -0.0040(7) -0.0111(8) 0.0035(7)
C40 0.0252(10) 0.0195(9) 0.0270(10) -0.0058(7) -0.0145(9) 0.0033(7)
C18 0.0287(10) 0.0220(9) 0.0250(10) -0.0052(8) -0.0117(9) 0.0047(8)
C7 0.0189(9) 0.0233(9) 0.0212(9) -0.0043(7) -0.0098(8) 0.0009(7)
C1 0.0191(9) 0.0222(9) 0.0221(9) -0.0022(7) -0.0095(8) 0.0064(7)
F13 0.0948(17) 0.1119(19) 0.259(4) -0.124(2) -0.136(2) 0.0774(16)
C17 0.0257(10) 0.0215(9) 0.0270(10) -0.0068(8) -0.0117(9) 0.0008(7)
C46 0.0216(9) 0.0275(10) 0.0225(10) -0.0072(8) -0.0110(8) 0.0048(7)
C57 0.0211(9) 0.0263(10) 0.0233(10) -0.0034(8) -0.0096(8) 0.0024(7)
C66 0.0186(9) 0.0323(11) 0.0297(11) -0.0035(8) -0.0087(9) 0.0059(8)
C45 0.0204(9) 0.0227(9) 0.0220(9) -0.0025(7) -0.0095(8) 0.0026(7)
C48 0.0228(9) 0.0238(9) 0.0260(10) -0.0041(8) -0.0110(8) 0.0032(7)
C20 0.0247(10) 0.0312(11) 0.0362(12) -0.0056(9) -0.0157(10) 0.0121(8)
C30 0.0191(9) 0.0316(11) 0.0403(12) -0.0061(9) -0.0176(9) 0.0026(8)
C28 0.0186(9) 0.0320(11) 0.0300(11) -0.0042(9) -0.0095(9) 0.0091(8)
C56 0.0274(10) 0.0247(10) 0.0274(11) -0.0021(8) -0.0107(9) -0.0007(8)
C39 0.0203(9) 0.0277(10) 0.0330(11) -0.0099(8) -0.0144(9) 0.0057(7)
C53 0.0236(9) 0.0237(9) 0.0309(11) -0.0055(8) -0.0146(9) 0.0030(7)
C23 0.0218(10) 0.0360(12) 0.0405(13) -0.0016(10) -0.0159(10) -0.0040(8)
C54 0.0308(11) 0.0284(10) 0.0357(12) -0.0072(9) -0.0196(10) 0.0087(8)
C38 0.0198(9) 0.0302(10) 0.0255(10) -0.0082(8) -0.0083(9) 0.0025(8)
C69 0.0377(12) 0.0296(11) 0.0262(11) -0.0007(8) -0.0157(10) 0.0067(9)
C50 0.0372(12) 0.0319(11) 0.0269(11) -0.0072(9) -0.0161(10) 0.0012(9)
C65 0.0183(9) 0.0217(9) 0.0237(10) -0.0024(7) -0.0102(8) 0.0030(7)
C24 0.0252(10) 0.0302(10) 0.0354(12) -0.0111(9) -0.0193(9) 0.0022(8)
C27 0.0374(12) 0.0266(11) 0.0430(14) -0.0046(9) -0.0184(11) 0.0098(9)
F10 0.0385(16) 0.062(3) 0.120(5) 0.054(3) -0.039(2) -0.0223(16)
C70 0.0446(13) 0.0286(11) 0.0329(12) -0.0020(9) -0.0254(11) 0.0012(9)
C32 0.0295(11) 0.0316(11) 0.0425(13) -0.0156(10) -0.0158(10) -0.0020(9)
C47 0.0240(10) 0.0226(9) 0.0299(11) -0.0088(8) -0.0132(9) 0.0034(7)
C43 0.0333(11) 0.0265(10) 0.0342(12) -0.0060(8) -0.0210(10) 0.0053(8)
C34 0.0404(12) 0.0260(10) 0.0351(12) -0.0122(9) -0.0180(11) 0.0134(9)
C51 0.0409(13) 0.0247(10) 0.0349(12) -0.0015(9) -0.0197(11) -0.0012(9)
C55 0.0363(12) 0.0237(10) 0.0340(12) -0.0028(8) -0.0186(10) 0.0068(8)
C31 0.0420(13) 0.0509(15) 0.0381(13) -0.0083(11) -0.0262(12) -0.0010(11)
C68 0.0319(11) 0.0328(11) 0.0357(12) 0.0024(9) -0.0184(10) -0.0009(9)
C29 0.0454(14) 0.0332(12) 0.0329(12) -0.0063(10) -0.0152(11) 0.0180(10)
C42 0.0222(10) 0.0500(14) 0.0311(12) -0.0092(10) -0.0075(10) 0.0038(9)
C33 0.0545(16) 0.0471(14) 0.0529(16) -0.0185(12) -0.0406(14) 0.0036(12)
C58 0.0544(16) 0.0305(12) 0.084(2) -0.0098(13) -0.0525(16) 0.0139(11)
B1 0.0192(10) 0.0207(10) 0.0189(10) -0.0031(8) -0.0092(9) 0.0011(7)
C73 0.0533(17) 0.0548(17) 0.0359(14) 0.0078(12) -0.0090(13) 0.0074(14)
C71 0.109(3) 0.0323(14) 0.0298(14) -0.0033(11) -0.0085(17) -0.0129(17)
C72 0.070(2) 0.076(2) 0.0302(14) 0.0159(14) -0.0224(15) -0.0331(18)
C59 0.0448(14) 0.0259(11) 0.0570(16) 0.0002(11) -0.0273(13) -0.0037(10)
C35 0.0618(19) 0.0494(16) 0.0431(16) -0.0130(13) -0.0075(15) 0.0311(14)
F14 0.112(2) 0.213(4) 0.132(2) 0.055(2) -0.097(2) 0.005(2)
C25 0.0437(14) 0.0418(14) 0.0583(17) 0.0030(12) -0.0338(14) -0.0168(11)
C21 0.0524(18) 0.065(2) 0.0432(17) -0.0037(14) 0.0045(14) 0.0338(15)
C74 0.071(2) 0.0474(16) 0.0328(14) -0.0063(12) -0.0102(15) -0.0114(15)
C75 0.0594(19) 0.079(2) 0.0323(15) 0.0072(14) -0.0168(14) -0.0149(17)
C76 0.066(2) 0.067(2) 0.0295(14) 0.0152(14) -0.0004(15) 0.0183(17)
F22A 0.039(6) 0.128(12) 0.089(11) -0.085(10) -0.052(7) 0.050(7)
F23A 0.057(8) 0.077(7) 0.028(4) -0.025(4) -0.009(5) -0.027(6)
F10A 0.234(16) 0.032(4) 0.034(4) -0.005(3) -0.048(7) -0.043(7)
F11A 0.042(4) 0.063(6) 0.058(5) 0.032(4) -0.003(4) -0.006(3)
F12A 0.083(6) 0.083(7) 0.108(10) 0.058(6) -0.083(7) -0.027(5)
F24A 0.139(13) 0.014(4) 0.084(10) -0.005(6) -0.081(10) -0.010(7)

loop_
_atom_type_symbol
_atom_type_description
_atom_type_scat_dispersion_real
_atom_type_scat_dispersion_imag
_atom_type_scat_source
C C 0.0033 0.0016 'International Tables Vol C Tables 4.2.6.8 and 6.1.1.4'
H H 0.0000 0.0000 'International Tables Vol C Tables 4.2.6.8 and 6.1.1.4'
B B 0.0013 0.0007 'International Tables Vol C Tables 4.2.6.8 and 6.1.1.4'
F F 0.0171 0.0103 'International Tables Vol C Tables 4.2.6.8 and 6.1.1.4'
N N 0.0061 0.0033 'International Tables Vol C Tables 4.2.6.8 and 6.1.1.4'
S S 0.1246 0.1234 'International Tables Vol C Tables 4.2.6.8 and 6.1.1.4'
Zn Zn 0.2839 1.4301 'International Tables Vol C Tables 4.2.6.8 and 6.1.1.4'

loop_
_geom_angle_atom_site_label_1
_geom_angle_atom_site_label_2
_geom_angle_atom_site_label_3
_geom_angle
_geom_angle_site_symmetry_1
_geom_angle_site_symmetry_3
_geom_angle_publ_flag
N3 Zn1 N1 178.47(6) . . ?
N3 Zn1 N2 89.84(6) . . ?
N1 Zn1 N2 89.90(6) . . ?
N3 Zn1 N4 90.05(6) . . ?
N1 Zn1 N4 90.10(6) . . ?
N2 Zn1 N4 176.10(6) . . ?
C19 S1 C1 105.96(18) . . ?
C1 C0 C19 129.9(5) . . ?
C4 S2 C6 114.6(9) . . ?
C6 C5 C4 117.0(7) . . ?
C14 S4 C16 116.7(7) . . ?
C16 C15 C14 116.8(6) . . ?
C9 S3 C11 114.0(11) . . ?
C11 C10 C9 119.5(8) . . ?
C6 N2 C9 104.74(15) . . ?
C6 N2 Zn1 126.95(12) . . ?
C9 N2 Zn1 126.69(12) . . ?
C14 N3 C11 105.53(15) . . ?
C14 N3 Zn1 127.19(12) . . ?
C11 N3 Zn1 126.94(12) . . ?
C1 N1 C4 105.22(15) . . ?
C1 N1 Zn1 128.04(13) . . ?
C4 N1 Zn1 126.63(12) . . ?
C19 N4 C16 104.83(16) . . ?
C19 N4 Zn1 128.65(12) . . ?
C16 N4 Zn1 126.44(13) . . ?
N2 C9 C8 111.41(15) . . ?
N2 C9 S3 132.0(7) . . ?
C8 C9 S3 116.5(7) . . ?
N2 C9 C10 126.1(5) . . ?
C8 C9 C10 122.5(5) . . ?
C38 C37 C36 122.00(18) . . ?
N3 C14 C13 111.07(16) . . ?
N3 C14 S4 130.0(4) . . ?
C13 C14 S4 118.9(4) . . ?
N3 C14 C15 128.5(4) . . ?
C13 C14 C15 120.4(4) . . ?
C2 C3 C4 106.43(16) . . ?
C2 C3 C22 128.69(18) . . ?
C4 C3 C22 124.84(18) . . ?
C12 C13 C14 105.95(16) . . ?
C12 C13 C30 128.09(18) . . ?
C14 C13 C30 125.89(18) . . ?
C45 C44 C49 115.84(17) . . ?
C45 C44 B1 124.62(17) . . ?
C49 C44 B1 119.41(17) . . ?
N3 C11 C10 130.2(5) . . ?
N3 C11 C12 110.85(17) . . ?
C10 C11 C12 119.0(5) . . ?
N3 C11 S3 129.8(6) . . ?
C12 C11 S3 119.3(6) . . ?
C37 C36 C41 115.68(17) . . ?
C37 C36 B1 122.21(16) . . ?
C41 C36 B1 121.83(17) . . ?
C3 C22 C23 112.04(17) . . ?
C63 C62 C61 121.21(18) . . ?
C63 C62 C66 120.56(18) . . ?
C61 C62 C66 118.12(18) . . ?
C57 C52 C53 115.72(17) . . ?
C57 C52 B1 122.21(16) . . ?
C53 C52 B1 120.98(17) . . ?
C3 C2 C1 105.90(16) . . ?
C3 C2 C20 128.40(18) . . ?
C1 C2 C20 125.70(18) . . ?
C40 C41 C36 122.35(18) . . ?
C61 C60 C65 115.86(17) . . ?
C61 C60 B1 122.08(16) . . ?
C65 C60 B1 121.53(16) . . ?
C7 C8 C9 105.89(16) . . ?
C7 C8 C26 128.11(18) . . ?
C9 C8 C26 125.93(16) . . ?
N1 C4 C3 110.92(17) . . ?
N1 C4 S2 132.3(5) . . ?
C3 C4 S2 116.8(5) . . ?
N1 C4 C5 128.8(5) . . ?
C3 C4 C5 120.3(5) . . ?
C65 C64 C63 120.80(18) . . ?
C65 C64 C67 120.68(18) . . ?
C63 C64 C67 118.50(18) . . ?
C62 C63 C64 117.95(18) . . ?
N4 C16 C17 111.15(16) . . ?
N4 C16 C15 130.6(4) . . ?
C17 C16 C15 118.2(4) . . ?
N4 C16 S4 129.2(4) . . ?
C17 C16 S4 119.7(4) . . ?
N2 C6 C7 111.53(16) . . ?
N2 C6 C5 129.9(5) . . ?
C7 C6 C5 118.6(4) . . ?
N2 C6 S2 128.9(5) . . ?
C7 C6 S2 119.6(5) . . ?
N4 C19 C18 111.98(17) . . ?
N4 C19 C0 120.9(3) . . ?
C18 C19 C0 127.1(3) . . ?
N4 C19 S1 133.21(19) . . ?
C18 C19 S1 114.76(18) . . ?
C13 C12 C11 106.60(16) . . ?
C13 C12 C28 128.52(17) . . ?
C11 C12 C28 124.84(18) . . ?
C62 C61 C60 121.83(17) . . ?
C8 C26 C27 113.39(18) . . ?
F22A C67 F24A 123.2(11) . . ?
F23 C67 F22 105.9(2) . . ?
F23 C67 F24 103.6(2) . . ?
F22 C67 F24 102.7(2) . . ?
F22A C67 F23A 105.0(9) . . ?
F24A C67 F23A 104.0(10) . . ?
F22A C67 C64 110.0(5) . . ?
F24A C67 C64 108.2(7) . . ?
F23 C67 C64 115.98(19) . . ?
F22 C67 C64 113.68(19) . . ?
F24 C67 C64 113.58(18) . . ?
F23A C67 C64 104.8(4) . . ?
C48 C49 C44 122.44(18) . . ?
C39 C40 C41 121.06(18) . . ?
C39 C40 C43 120.16(18) . . ?
C41 C40 C43 118.75(18) . . ?
C17 C18 C19 105.53(17) . . ?
C17 C18 C34 127.67(19) . . ?
C19 C18 C34 126.79(19) . . ?
C8 C7 C6 106.41(16) . . ?
C8 C7 C24 127.61(18) . . ?
C6 C7 C24 125.87(17) . . ?
N1 C1 C0 122.1(3) . . ?
N1 C1 C2 111.54(17) . . ?
C0 C1 C2 126.3(3) . . ?
N1 C1 S1 133.71(18) . . ?
C2 C1 S1 114.74(18) . . ?
C18 C17 C16 106.48(17) . . ?
C18 C17 C32 127.96(19) . . ?
C16 C17 C32 125.53(18) . . ?
C47 C46 C45 120.97(18) . . ?
C47 C46 C50 119.09(18) . . ?
C45 C46 C50 119.91(18) . . ?
C52 C57 C56 122.42(18) . . ?
F19 C66 F21 107.00(18) . . ?
F19 C66 F20 105.44(17) . . ?
F21 C66 F20 106.05(16) . . ?
F19 C66 C62 113.72(16) . . ?
F21 C66 C62 112.85(18) . . ?
F20 C66 C62 111.21(17) . . ?
C46 C45 C44 121.82(18) . . ?
C49 C48 C47 120.73(19) . . ?
C49 C48 C51 120.42(18) . . ?
C47 C48 C51 118.85(18) . . ?
C2 C20 C21 114.68(19) . . ?
C13 C30 C31 112.89(18) . . ?
C12 C28 C29 112.69(18) . . ?
C55 C56 C57 120.90(19) . . ?
C55 C56 C59 120.2(2) . . ?
C57 C56 C59 118.85(19) . . ?
C40 C39 C38 117.90(18) . . ?
C54 C53 C52 121.96(19) . . ?
C53 C54 C55 121.37(19) . . ?
C53 C54 C58 120.3(2) . . ?
C55 C54 C58 118.3(2) . . ?
C39 C38 C37 121.00(19) . . ?
C39 C38 C42 119.46(19) . . ?
C37 C38 C42 119.50(19) . . ?
C68 C69 C70 120.0(2) . . ?
F8 C50 F9 106.93(18) . . ?
F8 C50 F7 105.76(19) . . ?
F9 C50 F7 105.97(19) . . ?
F8 C50 C46 113.05(18) . . ?
F9 C50 C46 112.79(19) . . ?
F7 C50 C46 111.80(18) . . ?
C64 C65 C60 122.28(18) . . ?
C7 C24 C25 112.93(18) . . ?
C68 C70 C69 119.6(2) 2_775 . ?
C17 C32 C33 112.53(19) . . ?
C46 C47 C48 118.15(18) . . ?
F4 C43 F5 106.9(2) . . ?
F4 C43 F6 105.85(19) . . ?
F5 C43 F6 105.4(2) . . ?
F4 C43 C40 113.30(19) . . ?
F5 C43 C40 112.07(17) . . ?
F6 C43 C40 112.75(17) . . ?
C18 C34 C35 114.02(19) . . ?
F10A C51 F12A 108.7(10) . . ?
F12 C51 F10 110.2(4) . . ?
F12 C51 F11 104.6(4) . . ?
F10 C51 F11 102.6(3) . . ?
F10A C51 F11A 107.7(8) . . ?
F12A C51 F11A 95.6(8) . . ?
F10A C51 C48 118.5(5) . . ?
F12 C51 C48 114.6(3) . . ?
F12A C51 C48 113.6(6) . . ?
F10 C51 C48 112.7(2) . . ?
F11 C51 C48 111.1(3) . . ?
F11A C51 C48 110.2(4) . . ?
C54 C55 C56 117.61(19) . . ?
C69 C68 C70 120.4(2) . 2_775 ?
F3 C42 F2 109.3(3) . . ?
F3 C42 F1 104.3(2) . . ?
F2 C42 F1 103.5(2) . . ?
F3 C42 C38 112.9(2) . . ?
F2 C42 C38 113.4(2) . . ?
F1 C42 C38 112.75(19) . . ?
F15 C58 F13 111.0(3) . . ?
F15 C58 F14 102.7(3) . . ?
F13 C58 F14 100.5(3) . . ?
F15 C58 C54 115.2(2) . . ?
F13 C58 C54 114.2(2) . . ?
F14 C58 C54 111.6(3) . . ?
C44 B1 C36 105.52(15) . . ?
C44 B1 C52 114.12(15) . . ?
C36 B1 C52 113.69(15) . . ?
C44 B1 C60 111.31(15) . . ?
C36 B1 C60 111.66(15) . . ?
C52 B1 C60 100.72(14) . . ?
C74 C73 C72 119.6(3) . . ?
C76 C71 C72 119.5(3) . . ?
C73 C72 C71 118.8(3) . . ?
F16 C59 F18 108.0(3) . . ?
F16 C59 F17 106.8(3) . . ?
F18 C59 F17 102.3(2) . . ?
F16 C59 C56 113.9(2) . . ?
F18 C59 C56 112.7(2) . . ?
F17 C59 C56 112.3(2) . . ?
C75 C74 C73 122.0(3) . . ?
C74 C75 C76 119.2(3) . . ?
C75 C76 C71 120.7(3) . . ?

loop_
_geom_bond_atom_site_label_1
_geom_bond_atom_site_label_2
_geom_bond_distance
_geom_bond_site_symmetry_2
_geom_bond_publ_flag
Zn1 N3 2.0598(15) . ?
Zn1 N1 2.0674(15) . ?
Zn1 N2 2.0720(16) . ?
Zn1 N4 2.0734(16) . ?
S1 C19 1.633(4) . ?
S1 C1 1.650(4) . ?
C0 C1 1.437(10) . ?
C0 C19 1.457(11) . ?
F20 C66 1.350(2) . ?
F19 C66 1.332(3) . ?
F21 C66 1.342(3) . ?
F8 C50 1.331(3) . ?
S2 C4 1.457(14) . ?
S2 C6 1.567(13) . ?
C5 C6 1.452(12) . ?
C5 C4 1.533(11) . ?
F6 C43 1.323(3) . ?
S4 C14 1.466(10) . ?
S4 C16 1.518(8) . ?
C15 C16 1.453(9) . ?
C15 C14 1.529(7) . ?
F7 C50 1.341(3) . ?
S3 C9 1.453(18) . ?
S3 C11 1.573(18) . ?
C10 C11 1.395(14) . ?
C10 C9 1.543(11) . ?
F9 C50 1.335(3) . ?
F22 C67 1.348(3) . ?
F24 C67 1.372(3) . ?
F1 C42 1.334(3) . ?
N2 C6 1.368(2) . ?
N2 C9 1.374(2) . ?
N3 C14 1.367(2) . ?
N3 C11 1.367(2) . ?
N1 C1 1.360(2) . ?
N1 C4 1.370(2) . ?
N4 C19 1.360(2) . ?
N4 C16 1.371(2) . ?
F5 C43 1.320(3) . ?
F4 C43 1.318(3) . ?
F18 C59 1.327(3) . ?
F23 C67 1.317(3) . ?
F17 C59 1.341(3) . ?
F15 C58 1.266(3) . ?
F3 C42 1.297(3) . ?
C9 C8 1.449(3) . ?
F12 C51 1.294(5) . ?
C37 C38 1.395(3) . ?
C37 C36 1.398(3) . ?
C14 C13 1.452(2) . ?
F11 C51 1.340(4) . ?
C3 C2 1.362(3) . ?
C3 C4 1.450(2) . ?
C3 C22 1.500(3) . ?
C13 C12 1.364(3) . ?
C13 C30 1.500(3) . ?
C44 C45 1.401(3) . ?
C44 C49 1.402(3) . ?
C44 B1 1.632(3) . ?
C11 C12 1.448(2) . ?
C36 C41 1.404(3) . ?
C36 B1 1.640(3) . ?
C22 C23 1.533(3) . ?
C62 C63 1.381(3) . ?
C62 C61 1.392(3) . ?
C62 C66 1.494(3) . ?
C52 C57 1.387(3) . ?
C52 C53 1.408(3) . ?
C52 B1 1.640(3) . ?
C2 C1 1.451(2) . ?
C2 C20 1.496(3) . ?
F2 C42 1.310(3) . ?
C41 C40 1.387(3) . ?
F16 C59 1.299(3) . ?
C60 C61 1.397(3) . ?
C60 C65 1.405(3) . ?
C60 B1 1.643(3) . ?
C8 C7 1.367(3) . ?
C8 C26 1.497(3) . ?
C64 C65 1.383(3) . ?
C64 C63 1.389(3) . ?
C64 C67 1.498(3) . ?
C16 C17 1.449(3) . ?
C6 C7 1.443(3) . ?
C19 C18 1.452(3) . ?
C12 C28 1.497(3) . ?
C26 C27 1.531(3) . ?
C67 F22A 1.179(8) . ?
C67 F24A 1.209(14) . ?
C67 F23A 1.430(9) . ?
C49 C48 1.385(3) . ?
C40 C39 1.382(3) . ?
C40 C43 1.501(3) . ?
C18 C17 1.364(3) . ?
C18 C34 1.502(3) . ?
C7 C24 1.499(3) . ?
F13 C58 1.276(3) . ?
C17 C32 1.499(3) . ?
C46 C47 1.381(3) . ?
C46 C45 1.399(3) . ?
C46 C50 1.498(3) . ?
C57 C56 1.393(3) . ?
C48 C47 1.391(3) . ?
C48 C51 1.496(3) . ?
C20 C21 1.510(4) . ?
C30 C31 1.521(3) . ?
C28 C29 1.526(3) . ?
C56 C55 1.385(3) . ?
C56 C59 1.492(3) . ?
C39 C38 1.388(3) . ?
C53 C54 1.382(3) . ?
C54 C55 1.385(3) . ?
C54 C58 1.498(3) . ?
C38 C42 1.490(3) . ?
C69 C68 1.381(3) . ?
C69 C70 1.383(3) . ?
C24 C25 1.524(3) . ?
F10 C51 1.310(4) . ?
C70 C68 1.383(3) 2_775 ?
C32 C33 1.523(4) . ?
C34 C35 1.513(4) . ?
C51 F10A 1.239(8) . ?
C51 F12A 1.298(10) . ?
C51 F11A 1.373(8) . ?
C58 F14 1.344(4) . ?
C73 C74 1.355(5) . ?
C73 C72 1.373(5) . ?
C71 C76 1.373(6) . ?
C71 C72 1.384(5) . ?
C74 C75 1.346(5) . ?
C75 C76 1.351(5) . ?

loop_
_geom_torsion_atom_site_label_1
_geom_torsion_atom_site_label_2
_geom_torsion_atom_site_label_3
_geom_torsion_atom_site_label_4
_geom_torsion
_geom_torsion_site_symmetry_1
_geom_torsion_site_symmetry_2
_geom_torsion_site_symmetry_3
_geom_torsion_site_symmetry_4
_geom_torsion_publ_flag
C6 N2 C9 C8 1.2(2) . . . . ?
Zn1 N2 C9 C8 167.42(13) . . . . ?
C6 N2 C9 S3 -176.4(10) . . . . ?
Zn1 N2 C9 S3 -10.2(11) . . . . ?
C6 N2 C9 C10 -176.6(6) . . . . ?
Zn1 N2 C9 C10 -10.5(7) . . . . ?
C11 S3 C9 N2 4.4(18) . . . . ?
C11 S3 C9 C8 -173.1(7) . . . . ?
C11 C10 C9 N2 5.8(13) . . . . ?
C11 C10 C9 C8 -171.9(6) . . . . ?
C11 N3 C14 C13 -0.2(2) . . . . ?
Zn1 N3 C14 C13 173.41(13) . . . . ?
C11 N3 C14 S4 179.1(7) . . . . ?
Zn1 N3 C14 S4 -7.3(7) . . . . ?
C11 N3 C14 C15 179.2(5) . . . . ?
Zn1 N3 C14 C15 -7.2(6) . . . . ?
C16 S4 C14 N3 2.3(13) . . . . ?
C16 S4 C14 C13 -178.4(6) . . . . ?
C16 C15 C14 N3 2.1(10) . . . . ?
C16 C15 C14 C13 -178.5(5) . . . . ?
N3 C14 C13 C12 0.4(2) . . . . ?
S4 C14 C13 C12 -178.9(6) . . . . ?
C15 C14 C13 C12 -179.1(5) . . . . ?
N3 C14 C13 C30 -176.90(19) . . . . ?
S4 C14 C13 C30 3.7(7) . . . . ?
C15 C14 C13 C30 3.6(6) . . . . ?
C14 N3 C11 C10 178.1(8) . . . . ?
Zn1 N3 C11 C10 4.5(8) . . . . ?
C14 N3 C11 C12 -0.1(2) . . . . ?
Zn1 N3 C11 C12 -173.71(13) . . . . ?
C14 N3 C11 S3 177.1(9) . . . . ?
Zn1 N3 C11 S3 3.5(9) . . . . ?
C9 C10 C11 N3 -2.6(14) . . . . ?
C9 C10 C11 C12 175.5(6) . . . . ?
C9 S3 C11 N3 -0.7(17) . . . . ?
C9 S3 C11 C12 176.3(8) . . . . ?
C38 C37 C36 C41 0.8(3) . . . . ?
C38 C37 C36 B1 174.80(18) . . . . ?
C2 C3 C22 C23 -99.8(2) . . . . ?
C4 C3 C22 C23 77.6(3) . . . . ?
C4 C3 C2 C1 0.0(2) . . . . ?
C22 C3 C2 C1 177.74(19) . . . . ?
C4 C3 C2 C20 179.46(19) . . . . ?
C22 C3 C2 C20 -2.8(4) . . . . ?
C37 C36 C41 C40 -0.6(3) . . . . ?
B1 C36 C41 C40 -174.66(17) . . . . ?
N2 C9 C8 C7 -0.7(2) . . . . ?
S3 C9 C8 C7 177.3(9) . . . . ?
C10 C9 C8 C7 177.3(6) . . . . ?
N2 C9 C8 C26 -177.91(18) . . . . ?
S3 C9 C8 C26 0.1(9) . . . . ?
C10 C9 C8 C26 0.0(7) . . . . ?
C1 N1 C4 C3 0.1(2) . . . . ?
Zn1 N1 C4 C3 176.36(12) . . . . ?
C1 N1 C4 S2 -178.7(9) . . . . ?
Zn1 N1 C4 S2 -2.4(9) . . . . ?
C1 N1 C4 C5 -179.9(7) . . . . ?
Zn1 N1 C4 C5 -3.6(7) . . . . ?
C2 C3 C4 N1 -0.1(2) . . . . ?
C22 C3 C4 N1 -177.89(17) . . . . ?
C2 C3 C4 S2 178.9(7) . . . . ?
C22 C3 C4 S2 1.1(8) . . . . ?
C2 C3 C4 C5 179.9(6) . . . . ?
C22 C3 C4 C5 2.1(7) . . . . ?
C6 S2 C4 N1 -0.4(15) . . . . ?
C6 S2 C4 C3 -179.1(6) . . . . ?
C6 C5 C4 N1 1.8(13) . . . . ?
C6 C5 C4 C3 -178.1(6) . . . . ?
C61 C62 C63 C64 -2.2(3) . . . . ?
C66 C62 C63 C64 173.98(17) . . . . ?
C65 C64 C63 C62 2.0(3) . . . . ?
C67 C64 C63 C62 -176.68(17) . . . . ?
C19 N4 C16 C17 -0.3(2) . . . . ?
Zn1 N4 C16 C17 176.78(13) . . . . ?
C19 N4 C16 C15 179.2(6) . . . . ?
Zn1 N4 C16 C15 -3.7(6) . . . . ?
C19 N4 C16 S4 179.4(7) . . . . ?
Zn1 N4 C16 S4 -3.5(7) . . . . ?
C14 C15 C16 N4 3.7(11) . . . . ?
C14 C15 C16 C17 -176.8(5) . . . . ?
C14 S4 C16 N4 3.5(13) . . . . ?
C14 S4 C16 C17 -176.8(6) . . . . ?
C9 N2 C6 C7 -1.3(2) . . . . ?
Zn1 N2 C6 C7 -167.46(13) . . . . ?
C9 N2 C6 C5 177.5(7) . . . . ?
Zn1 N2 C6 C5 11.4(8) . . . . ?
C9 N2 C6 S2 176.2(8) . . . . ?
Zn1 N2 C6 S2 10.1(8) . . . . ?
C4 C5 C6 N2 -6.0(13) . . . . ?
C4 C5 C6 C7 172.7(6) . . . . ?
C4 S2 C6 N2 -3.7(15) . . . . ?
C4 S2 C6 C7 173.6(7) . . . . ?
C16 N4 C19 C18 1.2(2) . . . . ?
Zn1 N4 C19 C18 -175.81(13) . . . . ?
C16 N4 C19 C0 -178.0(6) . . . . ?
Zn1 N4 C19 C0 5.0(6) . . . . ?
C16 N4 C19 S1 -176.0(3) . . . . ?
Zn1 N4 C19 S1 7.0(4) . . . . ?
C1 C0 C19 N4 -2.2(13) . . . . ?
C1 C0 C19 C18 178.7(7) . . . . ?
C1 S1 C19 N4 -4.8(4) . . . . ?
C1 S1 C19 C18 178.0(2) . . . . ?
C14 C13 C12 C11 -0.4(2) . . . . ?
C30 C13 C12 C11 176.79(19) . . . . ?
C14 C13 C12 C28 -178.05(19) . . . . ?
C30 C13 C12 C28 -0.8(4) . . . . ?
N3 C11 C12 C13 0.3(2) . . . . ?
C10 C11 C12 C13 -178.1(7) . . . . ?
S3 C11 C12 C13 -177.2(8) . . . . ?
N3 C11 C12 C28 178.08(18) . . . . ?
C10 C11 C12 C28 -0.4(7) . . . . ?
S3 C11 C12 C28 0.5(8) . . . . ?
C63 C62 C61 C60 0.0(3) . . . . ?
C66 C62 C61 C60 -176.21(17) . . . . ?
C65 C60 C61 C62 2.2(3) . . . . ?
B1 C60 C61 C62 173.90(17) . . . . ?
C7 C8 C26 C27 -97.1(2) . . . . ?
C9 C8 C26 C27 79.5(3) . . . . ?
C65 C64 C67 F22A 42.4(11) . . . . ?
C63 C64 C67 F22A -138.9(11) . . . . ?
C65 C64 C67 F24A -94.7(12) . . . . ?
C63 C64 C67 F24A 84.0(12) . . . . ?
C65 C64 C67 F23 112.9(3) . . . . ?
C63 C64 C67 F23 -68.4(3) . . . . ?
C65 C64 C67 F22 -124.0(3) . . . . ?
C63 C64 C67 F22 54.7(3) . . . . ?
C65 C64 C67 F24 -7.0(3) . . . . ?
C63 C64 C67 F24 171.7(2) . . . . ?
C65 C64 C67 F23A 154.8(7) . . . . ?
C63 C64 C67 F23A -26.5(8) . . . . ?
C45 C44 C49 C48 2.1(3) . . . . ?
B1 C44 C49 C48 178.04(17) . . . . ?
C36 C41 C40 C39 0.2(3) . . . . ?
C36 C41 C40 C43 -178.32(18) . . . . ?
N4 C19 C18 C17 -1.7(2) . . . . ?
C0 C19 C18 C17 177.5(6) . . . . ?
S1 C19 C18 C17 176.1(2) . . . . ?
N4 C19 C18 C34 178.8(2) . . . . ?
C0 C19 C18 C34 -2.0(7) . . . . ?
S1 C19 C18 C34 -3.4(3) . . . . ?
C9 C8 C7 C6 -0.1(2) . . . . ?
C26 C8 C7 C6 177.01(19) . . . . ?
C9 C8 C7 C24 -176.49(19) . . . . ?
C26 C8 C7 C24 0.7(3) . . . . ?
N2 C6 C7 C8 0.9(2) . . . . ?
C5 C6 C7 C8 -178.0(6) . . . . ?
S2 C6 C7 C8 -176.9(7) . . . . ?
N2 C6 C7 C24 177.35(18) . . . . ?
C5 C6 C7 C24 -1.6(7) . . . . ?
S2 C6 C7 C24 -0.4(7) . . . . ?
C4 N1 C1 C0 -178.3(6) . . . . ?
Zn1 N1 C1 C0 5.5(6) . . . . ?
C4 N1 C1 C2 0.0(2) . . . . ?
Zn1 N1 C1 C2 -176.26(13) . . . . ?
C4 N1 C1 S1 -178.7(3) . . . . ?
Zn1 N1 C1 S1 5.0(4) . . . . ?
C19 C0 C1 N1 -3.2(13) . . . . ?
C19 C0 C1 C2 178.8(7) . . . . ?
C3 C2 C1 N1 0.0(2) . . . . ?
C20 C2 C1 N1 -179.44(18) . . . . ?
C3 C2 C1 C0 178.2(6) . . . . ?
C20 C2 C1 C0 -1.3(7) . . . . ?
C3 C2 C1 S1 179.0(2) . . . . ?
C20 C2 C1 S1 -0.5(3) . . . . ?
C19 S1 C1 N1 -1.6(4) . . . . ?
C19 S1 C1 C2 179.7(2) . . . . ?
C19 C18 C17 C16 1.3(2) . . . . ?
C34 C18 C17 C16 -179.1(2) . . . . ?
C19 C18 C17 C32 -176.4(2) . . . . ?
C34 C18 C17 C32 3.1(4) . . . . ?
N4 C16 C17 C18 -0.7(2) . . . . ?
C15 C16 C17 C18 179.7(5) . . . . ?
S4 C16 C17 C18 179.6(6) . . . . ?
N4 C16 C17 C32 177.1(2) . . . . ?
C15 C16 C17 C32 -2.4(6) . . . . ?
S4 C16 C17 C32 -2.6(7) . . . . ?
C53 C52 C57 C56 -1.1(3) . . . . ?
B1 C52 C57 C56 167.09(19) . . . . ?
C63 C62 C66 F19 133.1(2) . . . . ?
C61 C62 C66 F19 -50.7(2) . . . . ?
C63 C62 C66 F21 10.9(3) . . . . ?
C61 C62 C66 F21 -172.79(17) . . . . ?
C63 C62 C66 F20 -108.1(2) . . . . ?
C61 C62 C66 F20 68.2(2) . . . . ?
C47 C46 C45 C44 0.6(3) . . . . ?
C50 C46 C45 C44 178.59(18) . . . . ?
C49 C44 C45 C46 -2.2(3) . . . . ?
B1 C44 C45 C46 -177.92(17) . . . . ?
C44 C49 C48 C47 -0.3(3) . . . . ?
C44 C49 C48 C51 178.95(19) . . . . ?
C3 C2 C20 C21 85.5(3) . . . . ?
C1 C2 C20 C21 -95.2(3) . . . . ?
C12 C13 C30 C31 -82.2(3) . . . . ?
C14 C13 C30 C31 94.5(2) . . . . ?
C13 C12 C28 C29 98.1(3) . . . . ?
C11 C12 C28 C29 -79.1(3) . . . . ?
C52 C57 C56 C55 0.3(3) . . . . ?
C52 C57 C56 C59 -179.3(2) . . . . ?
C41 C40 C39 C38 0.2(3) . . . . ?
C43 C40 C39 C38 178.64(18) . . . . ?
C57 C52 C53 C54 0.9(3) . . . . ?
B1 C52 C53 C54 -167.44(19) . . . . ?
C52 C53 C54 C55 0.1(3) . . . . ?
C52 C53 C54 C58 179.2(2) . . . . ?
C40 C39 C38 C37 0.0(3) . . . . ?
C40 C39 C38 C42 -177.75(19) . . . . ?
C36 C37 C38 C39 -0.5(3) . . . . ?
C36 C37 C38 C42 177.23(19) . . . . ?
C47 C46 C50 F8 -142.4(2) . . . . ?
C45 C46 C50 F8 39.6(3) . . . . ?
C47 C46 C50 F9 -20.9(3) . . . . ?
C45 C46 C50 F9 161.06(19) . . . . ?
C47 C46 C50 F7 98.4(2) . . . . ?
C45 C46 C50 F7 -79.6(2) . . . . ?
C63 C64 C65 C60 0.2(3) . . . . ?
C67 C64 C65 C60 178.92(17) . . . . ?
C61 C60 C65 C64 -2.3(3) . . . . ?
B1 C60 C65 C64 -174.09(17) . . . . ?
C8 C7 C24 C25 91.5(3) . . . . ?
C6 C7 C24 C25 -84.1(3) . . . . ?
C68 C69 C70 C68 0.0(4) . . . 2_775 ?
C18 C17 C32 C33 97.8(3) . . . . ?
C16 C17 C32 C33 -79.6(3) . . . . ?
C45 C46 C47 C48 1.3(3) . . . . ?
C50 C46 C47 C48 -176.71(18) . . . . ?
C49 C48 C47 C46 -1.4(3) . . . . ?
C51 C48 C47 C46 179.28(19) . . . . ?
C39 C40 C43 F4 13.5(3) . . . . ?
C41 C40 C43 F4 -168.0(2) . . . . ?
C39 C40 C43 F5 -107.5(2) . . . . ?
C41 C40 C43 F5 71.0(3) . . . . ?
C39 C40 C43 F6 133.7(2) . . . . ?
C41 C40 C43 F6 -47.8(3) . . . . ?
C17 C18 C34 C35 -73.2(3) . . . . ?
C19 C18 C34 C35 106.2(3) . . . . ?
C49 C48 C51 F10A 164.6(14) . . . . ?
C47 C48 C51 F10A -16.1(14) . . . . ?
C49 C48 C51 F12 8.6(5) . . . . ?
C47 C48 C51 F12 -172.1(5) . . . . ?
C49 C48 C51 F12A 35.2(9) . . . . ?
C47 C48 C51 F12A -145.5(9) . . . . ?
C49 C48 C51 F10 -118.6(5) . . . . ?
C47 C48 C51 F10 60.7(5) . . . . ?
C49 C48 C51 F11 126.9(3) . . . . ?
C47 C48 C51 F11 -53.8(4) . . . . ?
C49 C48 C51 F11A -70.8(8) . . . . ?
C47 C48 C51 F11A 108.5(8) . . . . ?
C53 C54 C55 C56 -0.9(3) . . . . ?
C58 C54 C55 C56 180.0(2) . . . . ?
C57 C56 C55 C54 0.7(3) . . . . ?
C59 C56 C55 C54 -179.7(2) . . . . ?
C70 C69 C68 C70 0.0(4) . . . 2_775 ?
C39 C38 C42 F3 107.7(3) . . . . ?
C37 C38 C42 F3 -70.0(3) . . . . ?
C39 C38 C42 F2 -17.2(3) . . . . ?
C37 C38 C42 F2 165.0(2) . . . . ?
C39 C38 C42 F1 -134.3(2) . . . . ?
C37 C38 C42 F1 47.9(3) . . . . ?
C53 C54 C58 F15 7.3(4) . . . . ?
C55 C54 C58 F15 -173.6(3) . . . . ?
C53 C54 C58 F13 -123.0(3) . . . . ?
C55 C54 C58 F13 56.1(4) . . . . ?
C53 C54 C58 F14 123.8(3) . . . . ?
C55 C54 C58 F14 -57.0(4) . . . . ?
C45 C44 B1 C36 97.5(2) . . . . ?
C49 C44 B1 C36 -78.0(2) . . . . ?
C45 C44 B1 C52 -28.0(3) . . . . ?
C49 C44 B1 C52 156.48(17) . . . . ?
C45 C44 B1 C60 -141.16(18) . . . . ?
C49 C44 B1 C60 43.3(2) . . . . ?
C37 C36 B1 C44 -82.4(2) . . . . ?
C41 C36 B1 C44 91.3(2) . . . . ?
C37 C36 B1 C52 43.4(2) . . . . ?
C41 C36 B1 C52 -142.95(17) . . . . ?
C37 C36 B1 C60 156.55(17) . . . . ?
C41 C36 B1 C60 -29.8(2) . . . . ?
C57 C52 B1 C44 151.54(18) . . . . ?
C53 C52 B1 C44 -40.9(2) . . . . ?
C57 C52 B1 C36 30.4(3) . . . . ?
C53 C52 B1 C36 -161.99(17) . . . . ?
C57 C52 B1 C60 -89.1(2) . . . . ?
C53 C52 B1 C60 78.4(2) . . . . ?
C61 C60 B1 C44 29.7(2) . . . . ?
C65 C60 B1 C44 -159.08(16) . . . . ?
C61 C60 B1 C36 147.29(17) . . . . ?
C65 C60 B1 C36 -41.4(2) . . . . ?
C61 C60 B1 C52 -91.69(19) . . . . ?
C65 C60 B1 C52 79.57(19) . . . . ?
C74 C73 C72 C71 -1.0(4) . . . . ?
C76 C71 C72 C73 2.8(4) . . . . ?
C55 C56 C59 F16 1.3(4) . . . . ?
C57 C56 C59 F16 -179.1(3) . . . . ?
C55 C56 C59 F18 -122.2(2) . . . . ?
C57 C56 C59 F18 57.4(3) . . . . ?
C55 C56 C59 F17 122.8(2) . . . . ?
C57 C56 C59 F17 -57.6(3) . . . . ?
C72 C73 C74 C75 -1.4(4) . . . . ?
C73 C74 C75 C76 1.9(5) . . . . ?
C74 C75 C76 C71 0.0(4) . . . . ?
C72 C71 C76 C75 -2.3(4) . . . . ?
